data_7111617
loop_
_publ_author_name
'Tatic, Tanja'
'Meindl, Kathrin'
'Henn, Julian'
'Pandey, Sushil Kumar'
'Stalke, Dietmar'

_publ_section_title
;
 The first asymmetric organolithium tetramers with simple ether donor
 bases
;
_journal_issue 25
_journal_name_full 'Chemical Communications'
_journal_page_first 4562
_journal_page_last 4564
_journal_paper_doi 10.1039/c002504f
_journal_volume 46
_journal_year 2010
_chemical_formula_sum 'C16 H42 Li2 O4 Si2'
_chemical_formula_weight 368.56
_chemical_name_systematic
;
?
;
_space_group_IT_number 14
_symmetry_cell_setting monoclinic
_symmetry_space_group_name_Hall '-P 2ybc'
_symmetry_space_group_name_H-M 'P 1 21/c 1'
_atom_sites_solution_hydrogens geom
_atom_sites_solution_primary direct
_atom_sites_solution_secondary difmap
_audit_creation_method SHELXL-97
_cell_angle_alpha 90.00
_cell_angle_beta 92.8900(10)
_cell_angle_gamma 90.00
_cell_formula_units_Z 6
_cell_length_a 10.4667(8)
_cell_length_b 18.3838(13)
_cell_length_c 19.2670(14)
_cell_measurement_reflns_used 9944
_cell_measurement_temperature 100(2)
_cell_measurement_theta_max 26.048
_cell_measurement_theta_min 2.437
_cell_volume 3702.6(5)
_computing_cell_refinement 'SAINT V7.34A'
_computing_data_collection 'APEX2 v2.1-0'
_computing_data_reduction 'SAINT V7.34A'
_computing_molecular_graphics 'XP in SHELXTL ver. 6.10'
_computing_publication_material 'XP in SHELXTL ver. 6.10'
_computing_structure_refinement 'SHELXL in SHELXTL ver. 6.10'
_computing_structure_solution 'SHELXS in SHELXTL ver. 6.10'
_diffrn_ambient_temperature 100(2)
_diffrn_measured_fraction_theta_full 0.997
_diffrn_measured_fraction_theta_max 0.997
_diffrn_measurement_device_type 'Bruker Smart Apex II with D8-Goniometer'
_diffrn_measurement_method 'omega scans'
_diffrn_radiation_monochromator graphite
_diffrn_radiation_source 'fine-focus sealed tube'
_diffrn_radiation_type MoK\a
_diffrn_radiation_wavelength 0.71073
_diffrn_reflns_av_R_equivalents 0.0239
_diffrn_reflns_av_sigmaI/netI 0.0116
_diffrn_reflns_limit_h_max 12
_diffrn_reflns_limit_h_min 0
_diffrn_reflns_limit_k_max 22
_diffrn_reflns_limit_k_min 0
_diffrn_reflns_limit_l_max 23
_diffrn_reflns_limit_l_min -23
_diffrn_reflns_number 65904
_diffrn_reflns_theta_full 26.04
_diffrn_reflns_theta_max 26.04
_diffrn_reflns_theta_min 2.24
_exptl_absorpt_coefficient_mu 0.156
_exptl_absorpt_correction_T_max 0.99
_exptl_absorpt_correction_T_min 0.86
_exptl_absorpt_correction_type empirical
_exptl_absorpt_process_details SADABS-2004/1
_exptl_crystal_colour colourless
_exptl_crystal_density_diffrn 0.992
_exptl_crystal_density_method 'not measured'
_exptl_crystal_description block
_exptl_crystal_F_000 1224
_exptl_crystal_size_max 0.8
_exptl_crystal_size_mid 0.5
_exptl_crystal_size_min 0.3
_refine_diff_density_max 0.344
_refine_diff_density_min -0.169
_refine_diff_density_rms 0.035
_refine_ls_extinction_method none
_refine_ls_goodness_of_fit_ref 1.029
_refine_ls_hydrogen_treatment mixed
_refine_ls_matrix_type full
_refine_ls_number_parameters 358
_refine_ls_number_reflns 7276
_refine_ls_number_restraints 0
_refine_ls_restrained_S_all 1.029
_refine_ls_R_factor_all 0.0324
_refine_ls_R_factor_gt 0.0287
_refine_ls_shift/su_max 0.002
_refine_ls_shift/su_mean 0.000
_refine_ls_structure_factor_coef Fsqd
_refine_ls_weighting_details 'calc w=1/[\s^2^(Fo^2^)+(0.0415P)^2^+0.9453P] where P=(Fo^2^+2Fc^2^)/3'
_refine_ls_weighting_scheme calc
_refine_ls_wR_factor_gt 0.0755
_refine_ls_wR_factor_ref 0.0778
_reflns_number_gt 6605
_reflns_number_total 7276
_reflns_threshold_expression >2sigma(I)
_cod_data_source_file C002504Fsup1.cif
_cod_data_source_block dme
_cod_original_sg_symbol_H-M P2(1)/c
_cod_database_code 7111617

loop_
_symmetry_equiv_pos_as_xyz
'x, y, z'
'-x, y+1/2, -z+1/2'
'-x, -y, -z'
'x, -y-1/2, z-1/2'

loop_
_atom_site_label
_atom_site_type_symbol
_atom_site_fract_x
_atom_site_fract_y
_atom_site_fract_z
_atom_site_U_iso_or_equiv
_atom_site_adp_type
_atom_site_occupancy
_atom_site_symmetry_multiplicity
_atom_site_calc_flag
_atom_site_refinement_flags
Si1 Si 0.90378(3) -0.119568(15) 0.182938(15) 0.02220(8) Uani 1 1 d .
Si2 Si 0.42455(3) 0.101647(16) 0.145045(15) 0.02242(8) Uani 1 1 d .
Si3 Si 0.22140(3) 0.634844(15) 0.003401(15) 0.02108(8) Uani 1 1 d .
O1 O 0.52455(8) -0.16004(4) 0.20090(4) 0.02960(18) Uani 1 1 d .
O2 O 0.52506(8) -0.06254(4) 0.30470(4) 0.02857(17) Uani 1 1 d .
O3 O 0.80522(8) 0.06688(4) 0.07057(4) 0.02832(17) Uani 1 1 d .
O4 O 0.79395(7) 0.13753(4) 0.19143(4) 0.02646(17) Uani 1 1 d .
O5 O -0.17316(7) 0.63883(4) -0.01937(4) 0.02851(17) Uani 1 1 d .
O6 O -0.12577(7) 0.58896(4) 0.10901(4) 0.02913(17) Uani 1 1 d .
Li1 Li 0.60486(18) -0.05934(10) 0.21026(10) 0.0265(4) Uani 1 1 d .
Li2 Li 0.71310(17) 0.03779(10) 0.15433(9) 0.0256(4) Uani 1 1 d .
Li3 Li -0.05522(17) 0.55552(9) 0.01789(10) 0.0257(4) Uani 1 1 d .
C1 C 0.81339(10) -0.04685(6) 0.22254(6) 0.0240(2) Uani 1 1 d .
H101 H 0.8087(12) -0.0590(7) 0.2706(7) 0.029 Uiso 1 1 d .
H102 H 0.8649(12) -0.0021(7) 0.2223(6) 0.029 Uiso 1 1 d .
C2 C 1.08334(11) -0.11695(7) 0.19945(7) 0.0370(3) Uani 1 1 d .
H2A H 1.1164 -0.0704 0.1834 0.056 Uiso 1 1 calc R
H2B H 1.1224 -0.1568 0.1742 0.056 Uiso 1 1 calc R
H2C H 1.1042 -0.1223 0.2493 0.056 Uiso 1 1 calc R
C3 C 0.87987(12) -0.11905(7) 0.08544(6) 0.0330(3) Uani 1 1 d .
H3A H 0.7891 -0.1266 0.0724 0.050 Uiso 1 1 calc R
H3B H 0.9305 -0.1582 0.0659 0.050 Uiso 1 1 calc R
H3C H 0.9075 -0.0721 0.0673 0.050 Uiso 1 1 calc R
C4 C 0.85269(12) -0.21212(6) 0.21335(6) 0.0330(3) Uani 1 1 d .
H4A H 0.8709 -0.2163 0.2636 0.050 Uiso 1 1 calc R
H4B H 0.8999 -0.2498 0.1894 0.050 Uiso 1 1 calc R
H4C H 0.7607 -0.2184 0.2029 0.050 Uiso 1 1 calc R
C5 C 0.50688(10) 0.01546(6) 0.13387(6) 0.0244(2) Uani 1 1 d .
H105 H 0.5128(12) 0.0060(7) 0.0853(7) 0.029 Uiso 1 1 d .
H106 H 0.4504(12) -0.0225(7) 0.1496(6) 0.029 Uiso 1 1 d .
C6 C 0.49691(11) 0.17575(6) 0.09225(6) 0.0322(3) Uani 1 1 d .
H6A H 0.5866 0.1828 0.1080 0.048 Uiso 1 1 calc R
H6B H 0.4496 0.2211 0.0982 0.048 Uiso 1 1 calc R
H6C H 0.4923 0.1619 0.0431 0.048 Uiso 1 1 calc R
C7 C 0.43658(12) 0.12976(7) 0.23920(6) 0.0346(3) Uani 1 1 d .
H7A H 0.4026 0.0909 0.2678 0.052 Uiso 1 1 calc R
H7B H 0.3870 0.1743 0.2452 0.052 Uiso 1 1 calc R
H7C H 0.5264 0.1387 0.2535 0.052 Uiso 1 1 calc R
C8 C 0.24657(11) 0.10519(7) 0.12205(7) 0.0350(3) Uani 1 1 d .
H8A H 0.2319 0.1020 0.0715 0.053 Uiso 1 1 calc R
H8B H 0.2115 0.1511 0.1387 0.053 Uiso 1 1 calc R
H8C H 0.2042 0.0643 0.1441 0.053 Uiso 1 1 calc R
C11 C 0.47397(16) -0.19042(8) 0.13771(7) 0.0492(4) Uani 1 1 d .
H11A H 0.4654 -0.2432 0.1430 0.074 Uiso 1 1 calc R
H11B H 0.5318 -0.1800 0.1005 0.074 Uiso 1 1 calc R
H11C H 0.3898 -0.1691 0.1260 0.074 Uiso 1 1 calc R
C12 C 0.44334(11) -0.17136(7) 0.25717(7) 0.0336(3) Uani 1 1 d .
H12A H 0.4301 -0.2240 0.2648 0.040 Uiso 1 1 calc R
H12B H 0.3590 -0.1482 0.2471 0.040 Uiso 1 1 calc R
C13 C 0.50908(12) -0.13757(6) 0.31971(6) 0.0318(3) Uani 1 1 d .
H13A H 0.4568 -0.1436 0.3607 0.038 Uiso 1 1 calc R
H13B H 0.5933 -0.1609 0.3297 0.038 Uiso 1 1 calc R
C14 C 0.58037(14) -0.02362(7) 0.36301(6) 0.0398(3) Uani 1 1 d .
H14A H 0.5202 -0.0230 0.4004 0.060 Uiso 1 1 calc R
H14B H 0.5989 0.0264 0.3491 0.060 Uiso 1 1 calc R
H14C H 0.6599 -0.0476 0.3795 0.060 Uiso 1 1 calc R
C15 C 0.75805(14) 0.05471(8) 0.00082(6) 0.0405(3) Uani 1 1 d .
H15A H 0.7014 0.0948 -0.0141 0.061 Uiso 1 1 calc R
H15B H 0.7103 0.0088 -0.0017 0.061 Uiso 1 1 calc R
H15C H 0.8300 0.0521 -0.0297 0.061 Uiso 1 1 calc R
C16 C 0.87045(12) 0.13467(6) 0.07852(6) 0.0335(3) Uani 1 1 d .
H16A H 0.8139 0.1749 0.0620 0.040 Uiso 1 1 calc R
H16B H 0.9477 0.1348 0.0509 0.040 Uiso 1 1 calc R
C17 C 0.90734(11) 0.14428(7) 0.15384(6) 0.0329(3) Uani 1 1 d .
H17A H 0.9703 0.1067 0.1693 0.039 Uiso 1 1 calc R
H17B H 0.9464 0.1928 0.1620 0.039 Uiso 1 1 calc R
C18 C 0.81838(12) 0.15354(7) 0.26332(6) 0.0350(3) Uani 1 1 d .
H18A H 0.8861 0.1215 0.2825 0.053 Uiso 1 1 calc R
H18B H 0.7402 0.1458 0.2883 0.053 Uiso 1 1 calc R
H18C H 0.8456 0.2043 0.2685 0.053 Uiso 1 1 calc R
C21 C 0.15269(10) 0.54656(6) 0.02250(6) 0.0252(2) Uani 1 1 d .
H121 H 0.1584(12) 0.5402(7) 0.0727(7) 0.030 Uiso 1 1 d .
H122 H 0.2109(12) 0.5120(7) 0.0046(7) 0.030 Uiso 1 1 d .
C22 C 0.14279(11) 0.71005(6) 0.05215(6) 0.0278(2) Uani 1 1 d .
H22A H 0.0573 0.7194 0.0309 0.042 Uiso 1 1 calc R
H22B H 0.1946 0.7543 0.0501 0.042 Uiso 1 1 calc R
H22C H 0.1355 0.6955 0.1007 0.042 Uiso 1 1 calc R
C23 C 0.20187(11) 0.65597(7) -0.09239(6) 0.0317(3) Uani 1 1 d .
H23A H 0.2408 0.6171 -0.1190 0.047 Uiso 1 1 calc R
H23B H 0.2440 0.7023 -0.1019 0.047 Uiso 1 1 calc R
H23C H 0.1106 0.6595 -0.1061 0.047 Uiso 1 1 calc R
C24 C 0.39911(10) 0.64559(6) 0.02508(6) 0.0300(2) Uani 1 1 d .
H24A H 0.4157 0.6414 0.0754 0.045 Uiso 1 1 calc R
H24B H 0.4273 0.6934 0.0095 0.045 Uiso 1 1 calc R
H24C H 0.4461 0.6075 0.0016 0.045 Uiso 1 1 calc R
C31 C -0.15806(12) 0.68389(7) -0.07848(7) 0.0382(3) Uani 1 1 d .
H31A H -0.2407 0.7055 -0.0930 0.057 Uiso 1 1 calc R
H31B H -0.1267 0.6546 -0.1165 0.057 Uiso 1 1 calc R
H31C H -0.0964 0.7226 -0.0666 0.057 Uiso 1 1 calc R
C32 C -0.22751(11) 0.67709(6) 0.03660(7) 0.0323(3) Uani 1 1 d .
H32A H -0.3106 0.6988 0.0209 0.039 Uiso 1 1 calc R
H32B H -0.1695 0.7166 0.0533 0.039 Uiso 1 1 calc R
C33 C -0.24600(11) 0.62356(6) 0.09357(7) 0.0322(3) Uani 1 1 d .
H33A H -0.2753 0.6488 0.1353 0.039 Uiso 1 1 calc R
H33B H -0.3112 0.5870 0.0786 0.039 Uiso 1 1 calc R
C34 C -0.12975(13) 0.54124(7) 0.16730(7) 0.0397(3) Uani 1 1 d .
H34A H -0.1437 0.5697 0.2093 0.060 Uiso 1 1 calc R
H34B H -0.0485 0.5149 0.1731 0.060 Uiso 1 1 calc R
H34C H -0.1998 0.5064 0.1595 0.060 Uiso 1 1 calc R

loop_
_atom_site_aniso_label
_atom_site_aniso_U_11
_atom_site_aniso_U_22
_atom_site_aniso_U_33
_atom_site_aniso_U_23
_atom_site_aniso_U_13
_atom_site_aniso_U_12
Si1 0.02126(15) 0.02112(14) 0.02422(15) 0.00062(11) 0.00122(11) 0.00291(11)
Si2 0.01869(14) 0.02144(15) 0.02734(15) 0.00042(11) 0.00336(11) 0.00198(11)
Si3 0.01926(14) 0.01932(14) 0.02474(15) -0.00187(11) 0.00183(11) -0.00191(10)
O1 0.0311(4) 0.0248(4) 0.0326(4) -0.0028(3) -0.0022(3) -0.0037(3)
O2 0.0332(4) 0.0258(4) 0.0267(4) 0.0004(3) 0.0016(3) -0.0035(3)
O3 0.0334(4) 0.0263(4) 0.0255(4) 0.0026(3) 0.0041(3) -0.0010(3)
O4 0.0221(4) 0.0272(4) 0.0301(4) -0.0029(3) 0.0018(3) -0.0025(3)
O5 0.0276(4) 0.0228(4) 0.0353(4) 0.0024(3) 0.0027(3) 0.0031(3)
O6 0.0262(4) 0.0300(4) 0.0314(4) -0.0022(3) 0.0045(3) 0.0006(3)
Li1 0.0285(9) 0.0229(9) 0.0282(9) 0.0012(7) 0.0029(7) -0.0023(7)
Li2 0.0243(9) 0.0246(9) 0.0282(9) 0.0022(7) 0.0031(7) 0.0002(7)
Li3 0.0227(9) 0.0225(9) 0.0321(9) -0.0017(7) 0.0030(7) 0.0007(7)
C1 0.0251(5) 0.0217(5) 0.0251(5) -0.0001(4) 0.0009(4) 0.0018(4)
C2 0.0251(6) 0.0407(7) 0.0453(7) -0.0049(6) 0.0008(5) 0.0043(5)
C3 0.0417(7) 0.0309(6) 0.0266(6) -0.0009(5) 0.0039(5) 0.0073(5)
C4 0.0377(6) 0.0236(5) 0.0381(7) 0.0034(5) 0.0048(5) 0.0034(5)
C5 0.0226(5) 0.0216(5) 0.0288(6) 0.0003(4) 0.0006(4) 0.0009(4)
C6 0.0322(6) 0.0255(6) 0.0396(6) 0.0060(5) 0.0076(5) 0.0035(5)
C7 0.0338(6) 0.0381(7) 0.0325(6) -0.0050(5) 0.0069(5) 0.0049(5)
C8 0.0226(6) 0.0337(6) 0.0487(7) -0.0009(5) 0.0008(5) 0.0042(5)
C11 0.0671(10) 0.0365(7) 0.0424(8) -0.0102(6) -0.0132(7) -0.0078(7)
C12 0.0252(6) 0.0284(6) 0.0473(7) 0.0021(5) 0.0036(5) -0.0070(5)
C13 0.0322(6) 0.0298(6) 0.0338(6) 0.0073(5) 0.0064(5) -0.0046(5)
C14 0.0528(8) 0.0385(7) 0.0282(6) -0.0067(5) 0.0023(5) -0.0064(6)
C15 0.0517(8) 0.0441(7) 0.0259(6) -0.0001(5) 0.0032(5) 0.0036(6)
C16 0.0339(6) 0.0288(6) 0.0389(7) 0.0058(5) 0.0124(5) -0.0046(5)
C17 0.0241(6) 0.0326(6) 0.0425(7) -0.0005(5) 0.0061(5) -0.0078(5)
C18 0.0324(6) 0.0377(6) 0.0346(6) -0.0102(5) -0.0018(5) 0.0000(5)
C21 0.0203(5) 0.0193(5) 0.0359(6) -0.0014(4) 0.0018(4) -0.0008(4)
C22 0.0346(6) 0.0220(5) 0.0270(5) -0.0003(4) 0.0038(5) 0.0015(4)
C23 0.0320(6) 0.0358(6) 0.0275(6) -0.0021(5) 0.0043(5) -0.0032(5)
C24 0.0229(5) 0.0295(6) 0.0375(6) -0.0007(5) 0.0006(5) -0.0061(4)
C31 0.0334(6) 0.0378(7) 0.0425(7) 0.0126(5) -0.0056(5) -0.0008(5)
C32 0.0246(6) 0.0235(5) 0.0491(7) -0.0044(5) 0.0059(5) 0.0046(4)
C33 0.0230(6) 0.0312(6) 0.0430(7) -0.0066(5) 0.0092(5) 0.0009(4)
C34 0.0446(7) 0.0425(7) 0.0318(6) 0.0021(5) 0.0006(5) -0.0052(6)

loop_
_atom_type_symbol
_atom_type_description
_atom_type_scat_dispersion_real
_atom_type_scat_dispersion_imag
_atom_type_scat_source
C C 0.0033 0.0016 'International Tables Vol C Tables 4.2.6.8 and 6.1.1.4'
H H 0.0000 0.0000 'International Tables Vol C Tables 4.2.6.8 and 6.1.1.4'
O O 0.0106 0.0060 'International Tables Vol C Tables 4.2.6.8 and 6.1.1.4'
Li Li -0.0003 0.0001 'International Tables Vol C Tables 4.2.6.8 and 6.1.1.4'
Si Si 0.0817 0.0704 'International Tables Vol C Tables 4.2.6.8 and 6.1.1.4'

loop_
_geom_angle_atom_site_label_1
_geom_angle_atom_site_label_2
_geom_angle_atom_site_label_3
_geom_angle
_geom_angle_site_symmetry_1
_geom_angle_site_symmetry_3
C1 Si1 C3 111.56(5) . .
C1 Si1 C4 111.69(5) . .
C3 Si1 C4 106.81(6) . .
C1 Si1 C2 116.25(5) . .
C3 Si1 C2 104.41(6) . .
C4 Si1 C2 105.41(6) . .
C5 Si2 C6 111.11(5) . .
C5 Si2 C7 110.08(5) . .
C6 Si2 C7 108.22(6) . .
C5 Si2 C8 117.89(5) . .
C6 Si2 C8 105.46(6) . .
C7 Si2 C8 103.47(6) . .
C21 Si3 C22 111.51(5) . .
C21 Si3 C23 110.90(5) . .
C22 Si3 C23 107.94(5) . .
C21 Si3 C24 116.20(5) . .
C22 Si3 C24 105.18(5) . .
C23 Si3 C24 104.52(5) . .
C11 O1 C12 112.60(10) . .
C11 O1 Li1 124.64(9) . .
C12 O1 Li1 108.93(8) . .
C13 O2 C14 111.90(9) . .
C13 O2 Li1 105.49(8) . .
C14 O2 Li1 121.24(9) . .
C16 O3 C15 112.32(9) . .
C16 O3 Li2 113.32(8) . .
C15 O3 Li2 124.20(9) . .
C18 O4 C17 111.23(9) . .
C18 O4 Li2 123.55(8) . .
C17 O4 Li2 103.38(8) . .
C31 O5 C32 112.45(9) . .
C31 O5 Li3 128.23(9) . .
C32 O5 Li3 110.80(8) . .
C34 O6 C33 112.16(9) . .
C34 O6 Li3 121.31(9) . .
C33 O6 Li3 108.02(8) . .
O1 Li1 O2 82.37(7) . .
O1 Li1 C1 120.54(9) . .
O2 Li1 C1 110.87(9) . .
O1 Li1 C5 109.18(9) . .
O2 Li1 C5 114.30(9) . .
C1 Li1 C5 115.40(9) . .
O1 Li1 C13 55.55(5) . .
O2 Li1 C13 29.50(4) . .
C1 Li1 C13 111.52(8) . .
C5 Li1 C13 130.47(9) . .
O1 Li1 H106 86.6(4) . .
O2 Li1 H106 99.8(4) . .
C1 Li1 H106 140.7(4) . .
C5 Li1 H106 25.9(4) . .
C13 Li1 H106 107.3(4) . .
O3 Li2 O4 80.82(7) . .
O3 Li2 C5 114.37(9) . .
O4 Li2 C5 125.98(9) . .
O3 Li2 C1 115.19(9) . .
O4 Li2 C1 103.45(8) . .
C5 Li2 C1 113.33(9) . .
O3 Li2 H102 102.3(3) . .
O4 Li2 H102 79.6(4) . .
C5 Li2 H102 137.2(4) . .
C1 Li2 H102 25.6(4) . .
O6 Li3 O5 80.78(7) . .
O6 Li3 C21 113.13(9) . .
O5 Li3 C21 130.23(9) . .
O6 Li3 C21 111.82(9) . 3_565
O5 Li3 C21 104.13(8) . 3_565
C21 Li3 C21 112.61(8) . 3_565
O6 Li3 Li3 133.52(13) . 3_565
O5 Li3 Li3 142.73(13) . 3_565
C21 Li3 Li3 57.78(8) . 3_565
C21 Li3 Li3 54.83(7) 3_565 3_565
Si1 C1 Li1 114.29(7) . .
Si1 C1 Li2 119.74(7) . .
Li1 C1 Li2 65.13(7) . .
Si1 C1 H101 106.6(8) . .
Li1 C1 H101 88.9(7) . .
Li2 C1 H101 132.8(8) . .
Si1 C1 H102 108.3(7) . .
Li1 C1 H102 129.0(7) . .
Li2 C1 H102 70.1(7) . .
H101 C1 H102 104.8(10) . .
Si1 C2 H2A 109.5 . .
Si1 C2 H2B 109.5 . .
H2A C2 H2B 109.5 . .
Si1 C2 H2C 109.5 . .
H2A C2 H2C 109.5 . .
H2B C2 H2C 109.5 . .
Si1 C3 H3A 109.5 . .
Si1 C3 H3B 109.5 . .
H3A C3 H3B 109.5 . .
Si1 C3 H3C 109.5 . .
H3A C3 H3C 109.5 . .
H3B C3 H3C 109.5 . .
Si1 C4 H4A 109.5 . .
Si1 C4 H4B 109.5 . .
H4A C4 H4B 109.5 . .
Si1 C4 H4C 109.5 . .
H4A C4 H4C 109.5 . .
H4B C4 H4C 109.5 . .
Si2 C5 Li2 106.29(7) . .
Si2 C5 Li1 131.61(8) . .
Li2 C5 Li1 65.43(7) . .
Si2 C5 H105 109.1(8) . .
Li2 C5 H105 95.6(8) . .
Li1 C5 H105 118.9(8) . .
Si2 C5 H106 106.8(7) . .
Li2 C5 H106 132.8(7) . .
Li1 C5 H106 67.5(7) . .
H105 C5 H106 104.2(10) . .
Si2 C6 H6A 109.5 . .
Si2 C6 H6B 109.5 . .
H6A C6 H6B 109.5 . .
Si2 C6 H6C 109.5 . .
H6A C6 H6C 109.5 . .
H6B C6 H6C 109.5 . .
Si2 C7 H7A 109.5 . .
Si2 C7 H7B 109.5 . .
H7A C7 H7B 109.5 . .
Si2 C7 H7C 109.5 . .
H7A C7 H7C 109.5 . .
H7B C7 H7C 109.5 . .
Si2 C8 H8A 109.5 . .
Si2 C8 H8B 109.5 . .
H8A C8 H8B 109.5 . .
Si2 C8 H8C 109.5 . .
H8A C8 H8C 109.5 . .
H8B C8 H8C 109.5 . .
O1 C11 H11A 109.5 . .
O1 C11 H11B 109.5 . .
H11A C11 H11B 109.5 . .
O1 C11 H11C 109.5 . .
H11A C11 H11C 109.5 . .
H11B C11 H11C 109.5 . .
O1 C12 C13 106.55(9) . .
O1 C12 H12A 110.4 . .
C13 C12 H12A 110.4 . .
O1 C12 H12B 110.4 . .
C13 C12 H12B 110.4 . .
H12A C12 H12B 108.6 . .
O2 C13 C12 107.09(9) . .
O2 C13 Li1 45.01(6) . .
C12 C13 Li1 76.83(7) . .
O2 C13 H13A 110.3 . .
C12 C13 H13A 110.3 . .
Li1 C13 H13A 153.9 . .
O2 C13 H13B 110.3 . .
C12 C13 H13B 110.3 . .
Li1 C13 H13B 91.2 . .
H13A C13 H13B 108.6 . .
O2 C14 H14A 109.5 . .
O2 C14 H14B 109.5 . .
H14A C14 H14B 109.5 . .
O2 C14 H14C 109.5 . .
H14A C14 H14C 109.5 . .
H14B C14 H14C 109.5 . .
O3 C15 H15A 109.5 . .
O3 C15 H15B 109.5 . .
H15A C15 H15B 109.5 . .
O3 C15 H15C 109.5 . .
H15A C15 H15C 109.5 . .
H15B C15 H15C 109.5 . .
O3 C16 C17 107.87(9) . .
O3 C16 H16A 110.1 . .
C17 C16 H16A 110.1 . .
O3 C16 H16B 110.1 . .
C17 C16 H16B 110.1 . .
H16A C16 H16B 108.4 . .
O4 C17 C16 107.59(9) . .
O4 C17 H17A 110.2 . .
C16 C17 H17A 110.2 . .
O4 C17 H17B 110.2 . .
C16 C17 H17B 110.2 . .
H17A C17 H17B 108.5 . .
O4 C18 H18A 109.5 . .
O4 C18 H18B 109.5 . .
H18A C18 H18B 109.5 . .
O4 C18 H18C 109.5 . .
H18A C18 H18C 109.5 . .
H18B C18 H18C 109.5 . .
Si3 C21 Li3 109.16(7) . .
Si3 C21 Li3 148.05(8) . 3_565
Li3 C21 Li3 67.39(8) . 3_565
Si3 C21 H121 107.7(8) . .
Li3 C21 H121 93.5(7) . .
Li3 C21 H121 104.3(8) 3_565 .
Si3 C21 H122 104.7(8) . .
Li3 C21 H122 133.5(8) . .
Li3 C21 H122 67.0(8) 3_565 .
H121 C21 H122 105.7(10) . .
Si3 C22 H22A 109.5 . .
Si3 C22 H22B 109.5 . .
H22A C22 H22B 109.5 . .
Si3 C22 H22C 109.5 . .
H22A C22 H22C 109.5 . .
H22B C22 H22C 109.5 . .
Si3 C23 H23A 109.5 . .
Si3 C23 H23B 109.5 . .
H23A C23 H23B 109.5 . .
Si3 C23 H23C 109.5 . .
H23A C23 H23C 109.5 . .
H23B C23 H23C 109.5 . .
Si3 C24 H24A 109.5 . .
Si3 C24 H24B 109.5 . .
H24A C24 H24B 109.5 . .
Si3 C24 H24C 109.5 . .
H24A C24 H24C 109.5 . .
H24B C24 H24C 109.5 . .
O5 C31 H31A 109.5 . .
O5 C31 H31B 109.5 . .
H31A C31 H31B 109.5 . .
O5 C31 H31C 109.5 . .
H31A C31 H31C 109.5 . .
H31B C31 H31C 109.5 . .
O5 C32 C33 107.54(9) . .
O5 C32 H32A 110.2 . .
C33 C32 H32A 110.2 . .
O5 C32 H32B 110.2 . .
C33 C32 H32B 110.2 . .
H32A C32 H32B 108.5 . .
O6 C33 C32 107.51(9) . .
O6 C33 H33A 110.2 . .
C32 C33 H33A 110.2 . .
O6 C33 H33B 110.2 . .
C32 C33 H33B 110.2 . .
H33A C33 H33B 108.5 . .
O6 C34 H34A 109.5 . .
O6 C34 H34B 109.5 . .
H34A C34 H34B 109.5 . .
O6 C34 H34C 109.5 . .
H34A C34 H34C 109.5 . .
H34B C34 H34C 109.5 . .

loop_
_geom_bond_atom_site_label_1
_geom_bond_atom_site_label_2
_geom_bond_distance
_geom_bond_site_symmetry_2
Si1 C1 1.8268(11) .
Si1 C3 1.8825(12) .
Si1 C4 1.8856(12) .
Si1 C2 1.8908(12) .
Si2 C5 1.8215(11) .
Si2 C6 1.8819(12) .
Si2 C7 1.8844(12) .
Si2 C8 1.8941(12) .
Si3 C21 1.8202(11) .
Si3 C22 1.8837(11) .
Si3 C23 1.8870(12) .
Si3 C24 1.8960(11) .
O1 C11 1.4175(15) .
O1 C12 1.4261(14) .
O1 Li1 2.0374(19) .
O2 C13 1.4209(13) .
O2 C14 1.4296(14) .
O2 Li1 2.041(2) .
O3 C16 1.4255(14) .
O3 C15 1.4258(14) .
O3 Li2 1.9944(19) .
O4 C18 1.4264(14) .
O4 C17 1.4265(13) .
O4 Li2 2.128(2) .
O5 C31 1.4236(14) .
O5 C32 1.4293(14) .
O5 Li3 2.0726(19) .
O6 C34 1.4275(15) .
O6 C33 1.4279(14) .
O6 Li3 2.034(2) .
Li1 C1 2.196(2) .
Li1 C5 2.226(2) .
Li1 C13 2.781(2) .
Li1 H106 2.061(12) .
Li2 C5 2.213(2) .
Li2 C1 2.261(2) .
Li2 H102 2.137(12) .
Li3 C21 2.180(2) .
Li3 C21 2.256(2) 3_565
Li3 Li3 2.461(3) 3_565
C1 H101 0.956(13) .
C1 H102 0.983(13) .
C2 H2A 0.9800 .
C2 H2B 0.9800 .
C2 H2C 0.9800 .
C3 H3A 0.9800 .
C3 H3B 0.9800 .
C3 H3C 0.9800 .
C4 H4A 0.9800 .
C4 H4B 0.9800 .
C4 H4C 0.9800 .
C5 H105 0.957(13) .
C5 H106 0.973(13) .
C6 H6A 0.9800 .
C6 H6B 0.9800 .
C6 H6C 0.9800 .
C7 H7A 0.9800 .
C7 H7B 0.9800 .
C7 H7C 0.9800 .
C8 H8A 0.9800 .
C8 H8B 0.9800 .
C8 H8C 0.9800 .
C11 H11A 0.9800 .
C11 H11B 0.9800 .
C11 H11C 0.9800 .
C12 C13 1.4927(17) .
C12 H12A 0.9900 .
C12 H12B 0.9900 .
C13 H13A 0.9900 .
C13 H13B 0.9900 .
C14 H14A 0.9800 .
C14 H14B 0.9800 .
C14 H14C 0.9800 .
C15 H15A 0.9800 .
C15 H15B 0.9800 .
C15 H15C 0.9800 .
C16 C17 1.4932(17) .
C16 H16A 0.9900 .
C16 H16B 0.9900 .
C17 H17A 0.9900 .
C17 H17B 0.9900 .
C18 H18A 0.9800 .
C18 H18B 0.9800 .
C18 H18C 0.9800 .
C21 Li3 2.256(2) 3_565
C21 H121 0.973(13) .
C21 H122 0.957(13) .
C22 H22A 0.9800 .
C22 H22B 0.9800 .
C22 H22C 0.9800 .
C23 H23A 0.9800 .
C23 H23B 0.9800 .
C23 H23C 0.9800 .
C24 H24A 0.9800 .
C24 H24B 0.9800 .
C24 H24C 0.9800 .
C31 H31A 0.9800 .
C31 H31B 0.9800 .
C31 H31C 0.9800 .
C32 C33 1.4940(17) .
C32 H32A 0.9900 .
C32 H32B 0.9900 .
C33 H33A 0.9900 .
C33 H33B 0.9900 .
C34 H34A 0.9800 .
C34 H34B 0.9800 .
C34 H34C 0.9800 .

loop_
_geom_torsion_atom_site_label_1
_geom_torsion_atom_site_label_2
_geom_torsion_atom_site_label_3
_geom_torsion_atom_site_label_4
_geom_torsion
_geom_torsion_site_symmetry_1
_geom_torsion_site_symmetry_4
C11 O1 Li1 O2 146.26(11) . .
C12 O1 Li1 O2 9.31(9) . .
C11 O1 Li1 C1 -103.97(13) . .
C12 O1 Li1 C1 119.07(11) . .
C11 O1 Li1 C5 33.12(15) . .
C12 O1 Li1 C5 -103.84(10) . .
C11 O1 Li1 C13 159.61(12) . .
C12 O1 Li1 C13 22.65(7) . .
C13 O2 Li1 O1 22.75(9) . .
C14 O2 Li1 O1 151.13(9) . .
C13 O2 Li1 C1 -97.09(10) . .
C14 O2 Li1 C1 31.29(13) . .
C13 O2 Li1 C5 130.40(10) . .
C14 O2 Li1 C5 -101.23(12) . .
C14 O2 Li1 C13 128.38(12) . .
C16 O3 Li2 O4 -0.82(10) . .
C15 O3 Li2 O4 -143.27(9) . .
C16 O3 Li2 C5 124.64(10) . .
C15 O3 Li2 C5 -17.82(14) . .
C16 O3 Li2 C1 -101.44(11) . .
C15 O3 Li2 C1 116.10(11) . .
C18 O4 Li2 O3 -155.46(8) . .
C17 O4 Li2 O3 -28.28(9) . .
C18 O4 Li2 C5 91.02(13) . .
C17 O4 Li2 C5 -141.80(11) . .
C18 O4 Li2 C1 -41.59(12) . .
C17 O4 Li2 C1 85.59(9) . .
C34 O6 Li3 O5 155.84(9) . .
C33 O6 Li3 O5 24.38(9) . .
C34 O6 Li3 C21 -74.20(12) . .
C33 O6 Li3 C21 154.33(9) . .
C34 O6 Li3 C21 54.22(13) . 3_565
C33 O6 Li3 C21 -77.25(10) . 3_565
C34 O6 Li3 Li3 -7.4(2) . 3_565
C33 O6 Li3 Li3 -138.87(16) . 3_565
C31 O5 Li3 O6 150.34(10) . .
C32 O5 Li3 O6 5.33(9) . .
C31 O5 Li3 C21 37.76(18) . .
C32 O5 Li3 C21 -107.25(13) . .
C31 O5 Li3 C21 -99.33(12) . 3_565
C32 O5 Li3 C21 115.67(9) . 3_565
C31 O5 Li3 Li3 -49.9(3) . 3_565
C32 O5 Li3 Li3 165.14(19) . 3_565
C3 Si1 C1 Li1 66.38(9) . .
C4 Si1 C1 Li1 -53.07(9) . .
C2 Si1 C1 Li1 -174.07(8) . .
C3 Si1 C1 Li2 -7.73(10) . .
C4 Si1 C1 Li2 -127.19(8) . .
C2 Si1 C1 Li2 111.81(9) . .
O1 Li1 C1 Si1 28.35(13) . .
O2 Li1 C1 Si1 121.78(8) . .
C5 Li1 C1 Si1 -106.26(9) . .
C13 Li1 C1 Si1 90.10(9) . .
O1 Li1 C1 Li2 141.35(12) . .
O2 Li1 C1 Li2 -125.23(10) . .
C5 Li1 C1 Li2 6.73(9) . .
C13 Li1 C1 Li2 -156.91(10) . .
O3 Li2 C1 Si1 -36.14(12) . .
O4 Li2 C1 Si1 -122.19(8) . .
C5 Li2 C1 Si1 98.25(10) . .
O3 Li2 C1 Li1 -141.05(11) . .
O4 Li2 C1 Li1 132.90(10) . .
C5 Li2 C1 Li1 -6.66(8) . .
C6 Si2 C5 Li2 51.74(8) . .
C7 Si2 C5 Li2 -68.12(8) . .
C8 Si2 C5 Li2 173.58(7) . .
C6 Si2 C5 Li1 123.08(10) . .
C7 Si2 C5 Li1 3.22(11) . .
C8 Si2 C5 Li1 -115.08(10) . .
O3 Li2 C5 Si2 -89.84(10) . .
O4 Li2 C5 Si2 6.61(13) . .
C1 Li2 C5 Si2 135.39(8) . .
O3 Li2 C5 Li1 141.33(11) . .
O4 Li2 C5 Li1 -122.22(12) . .
C1 Li2 C5 Li1 6.56(8) . .
O1 Li1 C5 Si2 123.25(9) . .
O2 Li1 C5 Si2 33.09(14) . .
C1 Li1 C5 Si2 -97.23(11) . .
C13 Li1 C5 Si2 62.62(15) . .
O1 Li1 C5 Li2 -146.38(11) . .
O2 Li1 C5 Li2 123.46(11) . .
C1 Li1 C5 Li2 -6.86(9) . .
C13 Li1 C5 Li2 152.99(13) . .
C11 O1 C12 C13 179.34(10) . .
Li1 O1 C12 C13 -38.12(12) . .
C14 O2 C13 C12 176.38(10) . .
Li1 O2 C13 C12 -49.87(11) . .
C14 O2 C13 Li1 -133.75(11) . .
O1 C12 C13 O2 59.80(12) . .
O1 C12 C13 Li1 26.06(8) . .
O1 Li1 C13 O2 -152.30(11) . .
C1 Li1 C13 O2 94.63(11) . .
C5 Li1 C13 O2 -65.84(12) . .
O1 Li1 C13 C12 -20.95(7) . .
O2 Li1 C13 C12 131.36(11) . .
C1 Li1 C13 C12 -134.02(10) . .
C5 Li1 C13 C12 65.52(12) . .
C15 O3 C16 C17 176.00(10) . .
Li2 O3 C16 C17 29.01(12) . .
C18 O4 C17 C16 -173.92(9) . .
Li2 O4 C17 C16 51.51(11) . .
O3 C16 C17 O4 -55.01(12) . .
C22 Si3 C21 Li3 45.52(9) . .
C23 Si3 C21 Li3 -74.81(8) . .
C24 Si3 C21 Li3 166.04(7) . .
C22 Si3 C21 Li3 123.28(14) . 3_565
C23 Si3 C21 Li3 2.95(15) . 3_565
C24 Si3 C21 Li3 -116.20(14) . 3_565
O6 Li3 C21 Si3 -86.06(10) . .
O5 Li3 C21 Si3 11.59(15) . .
C21 Li3 C21 Si3 145.93(9) 3_565 .
Li3 Li3 C21 Si3 145.93(9) 3_565 .
O6 Li3 C21 Li3 128.01(14) . 3_565
O5 Li3 C21 Li3 -134.34(17) . 3_565
C21 Li3 C21 Li3 0.0 3_565 3_565
C31 O5 C32 C33 176.61(9) . .
Li3 O5 C32 C33 -32.56(12) . .
C34 O6 C33 C32 174.68(10) . .
Li3 O6 C33 C32 -49.06(11) . .
O5 C32 C33 O6 54.13(12) . .
